data_4305664
loop_
_publ_author_name
'Jos\'e Su\'arez-Varela'
'Antonio J. Mota'
'Hakima Aouryaghal'
'Joan Cano'
'A. Rodr\'iguez-Di\'eguez'
'Dominique Luneau'
'Enrique Colacio'

_publ_contact_author 'Colacio, E..'
_publ_contact_author_email ecolacio@ugr.es
_publ_section_title
;
Anion Influence on the Structure and Magnetic Properties of a Series of
Multidimensional Pyrimidine-2-carboxylato-Bridged Copper(II) Complexes
;
_journal_name_full 'Inorganic Chemistry'
_journal_page_first 8143
_journal_page_last 8158
_journal_paper_doi 10.1021/ic800625w
_journal_volume 47
_journal_year 2008
_chemical_formula_sum 'C7 H5 Cu N5 O3'
_chemical_formula_weight 270.70
_chemical_name_systematic
;
 ?
;
_space_group_IT_number 2
_symmetry_cell_setting triclinic
_symmetry_space_group_name_Hall '-P 1'
_symmetry_space_group_name_H-M 'P -1'
_atom_sites_solution_hydrogens geom
_atom_sites_solution_primary direct
_atom_sites_solution_secondary difmap
_audit_creation_method SHELXL-97
_cell_angle_alpha 84.71(3)
_cell_angle_beta 72.64(3)
_cell_angle_gamma 67.20(3)
_cell_formula_units_Z 2
_cell_length_a 6.5203(13)
_cell_length_b 8.1470(16)
_cell_length_c 9.998(2)
_cell_measurement_reflns_used 3546
_cell_measurement_temperature 293(2)
_cell_measurement_theta_max 28.33
_cell_measurement_theta_min 2.70
_cell_volume 467.1(2)
_computing_cell_refinement 'Bruker SMART'
_computing_data_collection 'Bruker SMART'
_computing_data_reduction 'Bruker SAINT'
_computing_molecular_graphics 'Bruker SHELXTL'
_computing_publication_material 'Bruker SHELXTL'
_computing_structure_refinement 'Bruker SHELXTL'
_computing_structure_solution 'Bruker SHELXTL'
_diffrn_ambient_temperature 293(2)
_diffrn_measured_fraction_theta_full 0.920
_diffrn_measured_fraction_theta_max 0.920
_diffrn_radiation_monochromator graphite
_diffrn_radiation_source 'fine-focus sealed tube'
_diffrn_radiation_type MoK\a
_diffrn_radiation_wavelength 0.71073
_diffrn_reflns_av_R_equivalents 0.0237
_diffrn_reflns_av_sigmaI/netI 0.0227
_diffrn_reflns_limit_h_max 8
_diffrn_reflns_limit_h_min -8
_diffrn_reflns_limit_k_max 10
_diffrn_reflns_limit_k_min -10
_diffrn_reflns_limit_l_max 13
_diffrn_reflns_limit_l_min -12
_diffrn_reflns_number 5516
_diffrn_reflns_theta_full 28.26
_diffrn_reflns_theta_max 28.26
_diffrn_reflns_theta_min 2.13
_exptl_absorpt_coefficient_mu 2.337
_exptl_absorpt_correction_T_max 1.000000
_exptl_absorpt_correction_T_min 0.804922
_exptl_absorpt_correction_type empirical
_exptl_absorpt_process_details Empirical
_exptl_crystal_colour light-blue
_exptl_crystal_density_diffrn 1.924
_exptl_crystal_density_meas ?
_exptl_crystal_density_method .
_exptl_crystal_description primatic
_exptl_crystal_F_000 270
_exptl_crystal_size_max 0.32
_exptl_crystal_size_mid 0.25
_exptl_crystal_size_min 0.12
_refine_diff_density_max 0.321
_refine_diff_density_min -0.296
_refine_diff_density_rms 0.066
_refine_ls_extinction_method none
_refine_ls_goodness_of_fit_ref 1.047
_refine_ls_hydrogen_treatment mixed
_refine_ls_matrix_type full
_refine_ls_number_parameters 159
_refine_ls_number_reflns 2127
_refine_ls_number_restraints 0
_refine_ls_restrained_S_all 1.047
_refine_ls_R_factor_all 0.0254
_refine_ls_R_factor_gt 0.0239
_refine_ls_shift/su_max 0.001
_refine_ls_shift/su_mean 0.000
_refine_ls_structure_factor_coef Fsqd
_refine_ls_weighting_details 'calc w=1/[\s^2^(Fo^2^)+(0.0342P)^2^+0.1794P] where P=(Fo^2^+2Fc^2^)/3'
_refine_ls_weighting_scheme calc
_refine_ls_wR_factor_gt 0.0639
_refine_ls_wR_factor_ref 0.0647
_reflns_number_gt 1998
_reflns_number_total 2127
_reflns_threshold_expression >2sigma(I)
_cod_data_source_file ic800625w_si_001_7.cif
_cod_data_source_block Compound_6_[Cu2(mu1,5-dicyanamide)2(2-carboxypyrimidine)2]
_cod_depositor_comments
;
The following automatic conversions were performed:
'_symmetry_cell_setting' value 'Triclinic' changed to 'triclinic'
according to '/home/saulius/struct/CIF-dictionaries/cif_core.dic'
dictionary named 'cif_core.dic' version 2.4.1 from
2010-06-29.

'_exptl_absorpt_correction_type' value 'Empirical' changed to
'empirical' according to
'/home/saulius/struct/CIF-dictionaries/cif_core.dic' dictionary named
'cif_core.dic' version 2.4.1 from 2010-06-29.

Automatic conversion script
Id: cif_fix_enum 1527 2010-12-29 10:47:43Z saulius 
;
_cod_original_cell_volume 467.16(16)
_cod_database_code 4305664

loop_
_symmetry_equiv_pos_as_xyz
'x, y, z'
'-x, -y, -z'

loop_
_atom_site_label
_atom_site_type_symbol
_atom_site_fract_x
_atom_site_fract_y
_atom_site_fract_z
_atom_site_U_iso_or_equiv
_atom_site_adp_type
_atom_site_occupancy
_atom_site_symmetry_multiplicity
_atom_site_calc_flag
_atom_site_refinement_flags
_atom_site_disorder_assembly
_atom_site_disorder_group
Cu Cu 0.73764(4) 0.21663(3) 0.70864(2) 0.03025(9) Uani 1 1 d . . .
O1 O 0.4196(2) 0.22603(18) 0.78468(15) 0.0350(3) Uani 1 1 d . . .
O2 O 0.2190(2) 0.0611(2) 0.89699(16) 0.0416(3) Uani 1 1 d . . .
N2 N 0.8157(3) -0.0403(2) 0.75276(16) 0.0288(3) Uani 1 1 d . . .
N6 N 0.6259(3) -0.2278(2) 0.87433(17) 0.0332(3) Uani 1 1 d . . .
N10 N 0.6060(3) 0.7512(2) 0.5400(2) 0.0417(4) Uani 1 1 d . . .
O3 O 0.7689(2) 0.27293(18) 0.91340(14) 0.0338(3) Uani 1 1 d . . .
N9 N 0.6331(3) 0.4599(2) 0.6379(2) 0.0423(4) Uani 1 1 d . . .
N8 N 1.0596(3) 0.1827(2) 0.5995(2) 0.0427(4) Uani 1 1 d . . .
C1 C 0.6272(3) -0.0743(2) 0.82044(18) 0.0265(3) Uani 1 1 d . . .
C7 C 0.3983(3) 0.0832(2) 0.83638(19) 0.0297(4) Uani 1 1 d . . .
C5 C 0.8335(4) -0.3591(3) 0.8585(2) 0.0414(5) Uani 1 1 d . . .
C9 C 0.6312(3) 0.5929(3) 0.5888(2) 0.0322(4) Uani 1 1 d . . .
C4 C 1.0377(4) -0.3370(3) 0.7895(3) 0.0461(5) Uani 1 1 d . . .
C8 C 1.2117(3) 0.2205(2) 0.5346(2) 0.0322(4) Uani 1 1 d . . .
C3 C 1.0228(4) -0.1724(3) 0.7376(2) 0.0399(5) Uani 1 1 d . . .
H5 H 0.833(4) -0.460(3) 0.897(2) 0.041(6) Uiso 1 1 d . . .
H6 H 1.185(5) -0.434(4) 0.786(3) 0.064(8) Uiso 1 1 d . . .
H7 H 1.139(5) -0.151(3) 0.697(3) 0.052(7) Uiso 1 1 d . . .
H31 H 0.9108 0.2029 0.9098 0.044(7) Uiso 1 1 d . . .
H32 H 0.6783 0.2450 0.9776 0.067(9) Uiso 1 1 d . . .

loop_
_atom_site_aniso_label
_atom_site_aniso_U_11
_atom_site_aniso_U_22
_atom_site_aniso_U_33
_atom_site_aniso_U_23
_atom_site_aniso_U_13
_atom_site_aniso_U_12
Cu 0.02739(13) 0.02795(14) 0.03636(15) 0.01143(9) -0.00681(9) -0.01552(10)
O1 0.0266(6) 0.0314(7) 0.0472(8) 0.0146(6) -0.0118(6) -0.0134(5)
O2 0.0252(7) 0.0458(8) 0.0537(9) 0.0153(7) -0.0087(6) -0.0185(6)
N2 0.0268(7) 0.0249(7) 0.0334(8) 0.0039(6) -0.0042(6) -0.0124(6)
N6 0.0352(8) 0.0298(8) 0.0369(8) 0.0071(6) -0.0074(7) -0.0184(7)
N10 0.0286(8) 0.0324(9) 0.0529(10) 0.0154(7) 0.0008(7) -0.0122(7)
O3 0.0306(7) 0.0331(7) 0.0395(7) 0.0085(6) -0.0090(6) -0.0165(6)
N9 0.0351(9) 0.0381(9) 0.0544(11) 0.0194(8) -0.0129(8) -0.0184(8)
N8 0.0353(9) 0.0399(10) 0.0494(10) 0.0142(8) -0.0029(8) -0.0204(8)
C1 0.0278(8) 0.0281(9) 0.0269(8) 0.0033(7) -0.0066(7) -0.0154(7)
C7 0.0277(9) 0.0338(9) 0.0308(9) 0.0079(7) -0.0102(7) -0.0152(7)
C5 0.0453(12) 0.0253(10) 0.0516(12) 0.0090(9) -0.0100(10) -0.0159(9)
C9 0.0225(8) 0.0354(10) 0.0354(9) 0.0086(8) -0.0041(7) -0.0124(7)
C4 0.0339(11) 0.0284(10) 0.0644(15) 0.0041(10) -0.0062(10) -0.0062(9)
C8 0.0309(9) 0.0262(9) 0.0349(9) 0.0083(7) -0.0069(8) -0.0097(7)
C3 0.0262(9) 0.0342(10) 0.0519(12) 0.0029(9) -0.0001(9) -0.0121(8)

loop_
_atom_type_symbol
_atom_type_description
_atom_type_scat_dispersion_real
_atom_type_scat_dispersion_imag
_atom_type_scat_source
C C 0.0033 0.0016 'International Tables Vol C Tables 4.2.6.8 and 6.1.1.4'
H H 0.0000 0.0000 'International Tables Vol C Tables 4.2.6.8 and 6.1.1.4'
N N 0.0061 0.0033 'International Tables Vol C Tables 4.2.6.8 and 6.1.1.4'
O O 0.0106 0.0060 'International Tables Vol C Tables 4.2.6.8 and 6.1.1.4'
U U -9.6767 9.6646 'International Tables Vol C Tables 4.2.6.8 and 6.1.1.4'
Cu Cu 0.3201 1.2651 'International Tables Vol C Tables 4.2.6.8 and 6.1.1.4'

loop_
_geom_angle_atom_site_label_1
_geom_angle_atom_site_label_2
_geom_angle_atom_site_label_3
_geom_angle
_geom_angle_site_symmetry_1
_geom_angle_site_symmetry_3
_geom_angle_publ_flag
O1 Cu N9 92.51(7) . . ?
O1 Cu N8 168.60(7) . . ?
N9 Cu N8 88.87(8) . . ?
O1 Cu N2 82.41(7) . . ?
N9 Cu N2 168.39(7) . . ?
N8 Cu N2 94.10(8) . . ?
O1 Cu O3 94.84(6) . . ?
N9 Cu O3 99.99(7) . . ?
N8 Cu O3 96.06(7) . . ?
N2 Cu O3 90.86(6) . . ?
C7 O1 Cu 116.11(12) . . ?
C1 N2 C3 117.82(16) . . ?
C1 N2 Cu 111.96(12) . . ?
C3 N2 Cu 129.81(14) . . ?
C1 N6 C5 116.05(17) . . ?
C8 N10 C9 118.74(18) 2_766 . ?
C9 N9 Cu 162.55(17) . . ?
C8 N8 Cu 158.18(17) . . ?
N6 C1 N2 125.76(17) . . ?
N6 C1 C7 119.38(16) . . ?
N2 C1 C7 114.85(15) . . ?
O2 C7 O1 127.55(18) . . ?
O2 C7 C1 118.21(16) . . ?
O1 C7 C1 114.24(15) . . ?
N6 C5 C4 122.37(19) . . ?
N9 C9 N10 174.0(2) . . ?
C3 C4 C5 117.7(2) . . ?
N8 C8 N10 175.2(2) . 2_766 ?
N2 C3 C4 120.33(19) . . ?

loop_
_geom_bond_atom_site_label_1
_geom_bond_atom_site_label_2
_geom_bond_distance
_geom_bond_site_symmetry_2
_geom_bond_publ_flag
Cu O1 1.9571(14) . ?
Cu N9 1.9684(19) . ?
Cu N8 1.9783(18) . ?
Cu N2 1.9933(16) . ?
Cu O3 2.2220(15) . ?
O1 C7 1.270(2) . ?
O2 C7 1.220(2) . ?
N2 C1 1.334(2) . ?
N2 C3 1.337(3) . ?
N6 C1 1.317(2) . ?
N6 C5 1.335(3) . ?
N10 C8 1.294(3) 2_766 ?
N10 C9 1.302(3) . ?
N9 C9 1.145(3) . ?
N8 C8 1.146(3) . ?
C1 C7 1.520(3) . ?
C5 C4 1.377(3) . ?
C4 C3 1.370(3) . ?
C8 N10 1.294(3) 2_766 ?
